data_2011955
loop_
_publ_author_name
'Parvez, Masood'
'Senthil, Govindaraji'
'Yadav, Veejendra K.'

_publ_section_title
;
 7-Phenyl-1-oxa-4-thiaspiro[4.5]decan-7-ol stereoisomers
;
_journal_issue 5
_journal_name_full 'Acta Crystallographica Section C'
_journal_page_first 577
_journal_page_last 579
_journal_paper_doi 10.1107/S0108270101001573
_journal_volume 57
_journal_year 2001
_chemical_formula_moiety 'C14 H18 O2 S'
_chemical_formula_sum 'C14 H18 O2 S'
_chemical_formula_weight 250.34
_chemical_name_common 7-phenyl-1-oxa-4-thiaspiro[4.5]decan-7-ol
_chemical_name_systematic 7-phenyl-1-oxa-4-thiaspiro[4.5]decan-7-ol
_space_group_IT_number 15
_symmetry_cell_setting monoclinic
_symmetry_space_group_name_Hall '-C 2yc'
_symmetry_space_group_name_H-M 'C 1 2/c 1'
_cell_angle_alpha 90
_cell_angle_beta 114.17(2)
_cell_angle_gamma 90
_cell_formula_units_Z 16
_cell_length_a 22.136(8)
_cell_length_b 10.144(2)
_cell_length_c 24.923(6)
_cell_measurement_reflns_used 25
_cell_measurement_temperature 293(2)
_cell_measurement_theta_max 30
_cell_measurement_theta_min 20
_cell_volume 5106(3)
_computing_data_collection 'CAD-4 Software (Enraf-Nonius, 1989)'
_computing_data_reduction 'TEXSAN (Molecular Structure Corporation, 1994)'
_computing_molecular_graphics TEXSAN
_computing_publication_material SHELXL97
_computing_structure_refinement 'SHELXL97 (Sheldrick, 1997)'
_computing_structure_solution 'SAPI91 (Fan, 1991)'
_diffrn_ambient_temperature 293(2)
_diffrn_measurement_device_type 'Enraf-Nonius CAD-4'
_diffrn_measurement_method \w/2\q
_diffrn_radiation_monochromator graphite
_diffrn_radiation_source 'fine-focus sealed tube'
_diffrn_radiation_type CuK\a
_diffrn_radiation_wavelength 1.54178
_diffrn_reflns_av_R_equivalents .022
_diffrn_reflns_av_sigmaI/netI .031
_diffrn_reflns_limit_h_max 0
_diffrn_reflns_limit_h_min -25
_diffrn_reflns_limit_k_max 0
_diffrn_reflns_limit_k_min -10
_diffrn_reflns_limit_l_max 29
_diffrn_reflns_limit_l_min -27
_diffrn_reflns_number 4577
_diffrn_reflns_theta_max 68
_diffrn_reflns_theta_min 5
_diffrn_standards_decay_% 1.1
_diffrn_standards_interval_count 200
_diffrn_standards_number 3
_exptl_absorpt_coefficient_mu 2.15
_exptl_absorpt_correction_T_max .51
_exptl_absorpt_correction_T_min .43
_exptl_absorpt_correction_type empirical
_exptl_absorpt_process_details 'via \y-scan (3 reflections) (North et al., 1968)'
_exptl_crystal_colour colourless
_exptl_crystal_density_diffrn 1.303
_exptl_crystal_density_meas ?
_exptl_crystal_density_method 'not measured'
_exptl_crystal_description block
_exptl_crystal_F_000 2144
_exptl_crystal_size_max .41
_exptl_crystal_size_mid .33
_exptl_crystal_size_min .31
_refine_diff_density_max .16
_refine_diff_density_min -.18
_refine_ls_extinction_method none
_refine_ls_goodness_of_fit_ref 1.03
_refine_ls_hydrogen_treatment constr
_refine_ls_matrix_type full
_refine_ls_number_parameters 365
_refine_ls_number_reflns 4459
_refine_ls_number_restraints 0
_refine_ls_restrained_S_all 1.03
_refine_ls_R_factor_all .075
_refine_ls_R_factor_gt .044
_refine_ls_shift/su_max <0.01
_refine_ls_shift/su_mean .00
_refine_ls_structure_factor_coef Fsqd
_refine_ls_weighting_details 'calc w = 1/[\s^2^(Fo^2^)+(0.057P)^2^+2.16P] where P=(Fo^2^+2Fc^2^)/3'
_refine_ls_weighting_scheme calc
_refine_ls_wR_factor_ref .124
_reflns_number_gt 2869
_reflns_number_total 4459
_reflns_threshold_expression I>2\s(I)
_cod_data_source_file da1168.cif
_cod_data_source_block IIb
_cod_depositor_comments
;
The following automatic conversions were performed:

'_exptl_crystal_density_meas' value 'not measured' was changed to '?'
- the value is perceived as not measured.

Automatic conversion script
Id: cif_fix_values 3008 2015-01-20 13:52:24Z robertas 
;
_cod_original_cell_volume 5106(2)
_cod_original_sg_symbol_H-M 'C 2/c'
_cod_database_code 2011955
_cod_database_fobs_code 2011955

loop_
_symmetry_equiv_pos_as_xyz
'x, y, z'
'-x, y, -z+1/2'
'x+1/2, y+1/2, z'
'-x+1/2, y+1/2, -z+1/2'
'-x, -y, -z'
'x, -y, z-1/2'
'-x+1/2, -y+1/2, -z'
'x+1/2, -y+1/2, z-1/2'

loop_
_atom_site_label
_atom_site_fract_x
_atom_site_fract_y
_atom_site_fract_z
_atom_site_U_iso_or_equiv
_atom_site_adp_type
_atom_site_calc_flag
_atom_site_refinement_flags
_atom_site_occupancy
_atom_site_disorder_assembly
_atom_site_disorder_group
_atom_site_type_symbol
S1 .07869(12) -.3682(3) .49358(11) .0620(10) Uani d P .717(18) A 1 S
C1 .1483(8) -.3168(15) .4822(5) .063(3) Uani d P .717(18) A 1 C
H1A .1445 -.3413 .4433 .076 Uiso calc PR .717(18) A 1 H
H1B .1544 -.2222 .4870 .076 Uiso calc PR .717(18) A 1 H
C2 .2042(3) -.3897(10) .5293(2) .0565(16) Uani d P .717(18) A 1 C
H2A .2045 -.4809 .5176 .068 Uiso calc PR .717(18) A 1 H
H2B .2462 -.3500 .5347 .068 Uiso calc PR .717(18) A 1 H
S1' .0780(4) -.3668(9) .4945(4) .092(4) Uani d P .283(18) A 2 S
C1' .1536(19) -.345(4) .4797(15) .080(11) Uani d P .283(18) A 2 C
H1'1 .1636 -.4244 .4633 .096 Uiso calc PR .283(18) A 2 H
H1'2 .1481 -.2723 .4527 .096 Uiso calc PR .283(18) A 2 H
C2' .2058(8) -.316(3) .5379(7) .066(5) Uani d P .283(18) A 2 C
H2'1 .2484 -.3396 .5384 .079 Uiso calc PR .283(18) A 2 H
H2'2 .2062 -.2220 .5455 .079 Uiso calc PR .283(18) A 2 H
O1 .19592(8) -.38421(17) .58134(7) .0541(5) Uani d . 1 . . O
O2 .22455(7) -.58800(18) .66598(8) .0574(5) Uani d . 1 . . O
H2 .2342 -.5281 .6488 .086 Uiso calc R 1 . . H
C3 .12878(11) -.4062(2) .57218(9) .0439(5) Uani d . 1 A . C
C4 .11861(11) -.5492(2) .58480(9) .0427(5) Uani d . 1 . . C
H4A .1342 -.6057 .5617 .051 Uiso calc R 1 A . H
H4B .0716 -.5652 .5721 .051 Uiso calc R 1 . . H
C5 .15445(10) -.5873(2) .64997(9) .0406(5) Uani d . 1 A . C
C6 .13858(13) -.4885(2) .68876(10) .0512(6) Uani d . 1 . . C
H6A .0923 -.4970 .6818 .061 Uiso calc R 1 A . H
H6B .1650 -.5092 .7298 .061 Uiso calc R 1 . . H
C7 .15215(15) -.3471(3) .67682(11) .0600(7) Uani d . 1 A . C
H7A .1991 -.3360 .6870 .072 Uiso calc R 1 . . H
H7B .1398 -.2877 .7011 .072 Uiso calc R 1 . . H
C8 .11287(13) -.3130(3) .61213(11) .0571(7) Uani d . 1 . . C
H8A .0659 -.3175 .6029 .068 Uiso calc R 1 A . H
H8B .1231 -.2234 .6050 .068 Uiso calc R 1 . . H
C9 .13527(11) -.7260(2) .65987(9) .0421(5) Uani d . 1 . . C
C10 .18134(13) -.8246(3) .68430(10) .0524(6) Uani d . 1 A . C
H10 .2260 -.8069 .6951 .063 Uiso calc R 1 . . H
C11 .16190(16) -.9493(3) .69293(12) .0647(8) Uani d . 1 . . C
H11 .1937 -1.0144 .7096 .078 Uiso calc R 1 A . H
C12 .09714(16) -.9783(3) .67748(12) .0647(8) Uani d . 1 A . C
H12 .0845 -1.0627 .6833 .078 Uiso calc R 1 . . H
C13 .05050(15) -.8817(3) .65319(13) .0651(8) Uani d . 1 . . C
H13 .0059 -.9007 .6422 .078 Uiso calc R 1 A . H
C14 .06945(12) -.7565(3) .64496(11) .0536(6) Uani d . 1 A . C
H14 .0374 -.6914 .6291 .064 Uiso calc R 1 . . H
S1A -.17349(11) -.1055(2) .49505(8) .0550(7) Uani d P .794(16) B 1 S
C1A -.1058(5) -.0630(10) .4801(3) .063(2) Uani d P .794(16) B 1 C
H1A1 -.1129 -.0885 .4404 .076 Uiso calc PR .794(16) B 1 H
H1A2 -.0975 .0311 .4846 .076 Uiso calc PR .794(16) B 1 H
C2A -.0486(2) -.1401(9) .5255(2) .0557(15) Uani d P .794(16) B 1 C
H2A2 -.0502 -.2313 .5133 .067 Uiso calc PR .794(16) B 1 H
H2A3 -.0066 -.1027 .5295 .067 Uiso calc PR .794(16) B 1 H
S1A' -.1738(8) -.1171(18) .4944(6) .140(7) Uani d P .206(16) B 2 S
C1A' -.094(2) -.080(4) .4814(16) .086(14) Uani d P .206(16) B 2 C
H1A3 -.0837 -.1543 .4620 .103 Uiso calc PR .206(16) B 2 H
H1A4 -.1004 -.0025 .4571 .103 Uiso calc PR .206(16) B 2 H
C2A' -.0444(9) -.061(4) .5362(10) .067(7) Uani d P .206(16) B 2 C
H2A4 -.0421 .0324 .5460 .080 Uiso calc PR .206(16) B 2 H
H2A5 -.0024 -.0858 .5357 .080 Uiso calc PR .206(16) B 2 H
O1A -.05462(8) -.13291(17) .57908(7) .0540(5) Uani d . 1 . . O
O2A -.02599(7) -.34124(19) .66071(8) .0579(5) Uani d . 1 . . O
H2A1 -.0163 -.2785 .6450 .087 Uiso calc R 1 . . H
C3A -.12113(11) -.1512(2) .57221(9) .0445(6) Uani d . 1 B . C
C4A -.13313(11) -.2940(2) .58343(9) .0431(6) Uani d . 1 . . C
H4A1 -.1202 -.3502 .5584 .052 Uiso calc R 1 B . H
H4A2 -.1801 -.3067 .5724 .052 Uiso calc R 1 . . H
C5A -.09502(10) -.3369(2) .64782(9) .0412(5) Uani d . 1 B . C
C6A -.10607(13) -.2395(2) .68970(10) .0521(6) Uani d . 1 . . C
H6A1 -.1516 -.2457 .6852 .062 Uiso calc R 1 B . H
H6A2 -.0777 -.2632 .7299 .062 Uiso calc R 1 . . H
C7A -.09154(16) -.0978(3) .67847(11) .0634(8) Uani d . 1 B . C
H7A1 -.1014 -.0391 .7045 .076 Uiso calc R 1 . . H
H7A2 -.0449 -.0890 .6868 .076 Uiso calc R 1 . . H
C8A -.13300(14) -.0592(3) .61484(11) .0588(7) Uani d . 1 . . C
H8A1 -.1795 -.0613 .6075 .071 Uiso calc R 1 B . H
H8A2 -.1221 .0302 .6083 .071 Uiso calc R 1 . . H
C9A -.11606(11) -.4747(2) .65716(9) .0433(6) Uani d . 1 . . C
C10A -.07107(13) -.5755(3) .68012(11) .0548(6) Uani d . 1 B . C
H10A -.0265 -.5599 .6895 .066 Uiso calc R 1 . . H
C11A -.09089(16) -.6992(3) .68953(12) .0672(8) Uani d . 1 . . C
H11A -.0596 -.7656 .7054 .081 Uiso calc R 1 B . H
C12A -.15592(16) -.7246(3) .67570(12) .0658(8) Uani d . 1 B . C
H12A -.1691 -.8081 .6819 .079 Uiso calc R 1 . . H
C13A -.20161(14) -.6270(3) .65277(12) .0614(7) Uani d . 1 . . C
H13A -.2461 -.6442 .6432 .074 Uiso calc R 1 B . H
C14A -.18207(12) -.5018(3) .64368(10) .0523(6) Uani d . 1 B . C
H14A -.2136 -.4356 .6284 .063 Uiso calc R 1 . . H

loop_
_atom_site_aniso_label
_atom_site_aniso_U_11
_atom_site_aniso_U_22
_atom_site_aniso_U_33
_atom_site_aniso_U_12
_atom_site_aniso_U_13
_atom_site_aniso_U_23
S1 .0608(14) .0836(18) .0325(14) .0086(14) .0099(10) .0194(11)
C1 .092(6) .066(4) .043(4) .001(3) .039(4) .014(4)
C2 .064(3) .062(4) .057(3) -.008(3) .038(2) -.004(3)
S1' .085(5) .128(7) .056(6) -.067(5) .021(4) .013(4)
C1' .077(16) .11(3) .060(13) -.039(16) .036(12) -.026(13)
C2' .082(8) .071(12) .048(7) -.020(9) .031(6) .011(8)
O1 .0505(10) .0693(12) .0443(9) -.0127(8) .0211(8) .0067(8)
O2 .0439(9) .0629(13) .0595(11) -.0031(8) .0153(8) .0087(9)
C3 .0494(13) .0492(14) .0345(11) -.0055(11) .0187(10) .0030(10)
C4 .0481(13) .0483(14) .0335(11) -.0088(11) .0184(10) -.0021(10)
C5 .0413(12) .0442(14) .0356(11) -.0019(10) .0150(9) .0010(10)
C6 .0749(17) .0486(15) .0355(12) -.0002(13) .0283(12) .0009(11)
C7 .101(2) .0422(16) .0464(14) -.0017(15) .0401(15) -.0036(12)
C8 .0792(18) .0451(16) .0577(15) .0058(13) .0390(14) .0091(12)
C9 .0508(13) .0439(14) .0339(11) -.0015(11) .0195(10) .0009(10)
C10 .0599(15) .0483(16) .0456(13) .0080(12) .0182(12) .0036(12)
C11 .092(2) .0457(17) .0557(16) .0161(15) .0292(16) .0087(13)
C12 .097(2) .0436(17) .0600(17) -.0082(16) .0389(16) .0012(13)
C13 .0710(18) .0586(19) .0705(18) -.0131(15) .0339(15) .0049(15)
C14 .0547(15) .0462(15) .0608(15) -.0030(12) .0245(12) .0087(12)
S1A .0536(11) .0727(13) .0326(10) -.0056(8) .0115(8) .0162(7)
C1A .085(5) .072(4) .044(3) .006(3) .038(3) .021(3)
C2A .063(3) .061(4) .054(2) -.002(2) .036(2) .001(2)
S1A' .118(10) .193(15) .080(9) -.021(8) .010(7) .041(8)
C1A' .070(17) .11(3) .11(2) -.057(19) .061(16) -.044(19)
C2A' .079(11) .060(15) .065(11) -.008(10) .032(9) .018(10)
O1A .0523(10) .0679(12) .0435(9) -.0127(8) .0214(8) .0060(8)
O2A .0458(9) .0654(13) .0596(11) -.0051(8) .0184(8) .0104(9)
C3A .0496(13) .0518(15) .0332(11) -.0037(11) .0179(10) .0050(10)
C4A .0473(13) .0517(15) .0313(11) -.0082(11) .0172(10) -.0007(10)
C5A .0424(12) .0477(14) .0337(11) -.0044(10) .0157(9) .0017(10)
C6A .0725(17) .0514(16) .0354(12) -.0060(13) .0253(12) -.0007(11)
C7A .103(2) .0499(17) .0433(14) -.0094(15) .0364(15) -.0080(12)
C8A .0814(18) .0489(16) .0534(15) .0044(14) .0349(14) .0056(12)
C9A .0527(14) .0454(15) .0317(11) -.0024(11) .0171(10) -.0001(10)
C10A .0618(16) .0513(17) .0493(14) .0021(13) .0207(12) .0036(12)
C11A .087(2) .0522(19) .0597(17) .0094(16) .0272(15) .0100(14)
C12A .100(2) .0465(18) .0576(16) -.0112(16) .0388(16) .0002(13)
C13A .0693(18) .0591(19) .0607(16) -.0186(15) .0315(14) -.0042(14)
C14A .0575(15) .0521(16) .0483(14) -.0069(12) .0228(12) .0030(12)

loop_
_atom_type_symbol
_atom_type_description
_atom_type_scat_dispersion_real
_atom_type_scat_dispersion_imag
_atom_type_scat_source
C C .0181 .0091 'International Tables Vol C Tables 4.2.6.8 and 6.1.1.4'
H H .0000 .0000 'International Tables Vol C Tables 4.2.6.8 and 6.1.1.4'
S S .3331 .5567 'International Tables Vol C Tables 4.2.6.8 and 6.1.1.4'
O O .0492 .0322 'International Tables Vol C Tables 4.2.6.8 and 6.1.1.4'

loop_
_geom_angle_atom_site_label_1
_geom_angle_atom_site_label_2
_geom_angle_atom_site_label_3
_geom_angle
_geom_angle_publ_flag
C1 S1 C3 92.7(4) y
C2 C1 S1 102.9(7) n
C2 C1 H1A 111.2 n
S1 C1 H1A 111.2 n
C2 C1 H1B 111.2 n
S1 C1 H1B 111.2 n
H1A C1 H1B 109.1 n
O1 C2 C1 109.3(7) n
O1 C2 H2A 109.8 n
C1 C2 H2A 109.8 n
O1 C2 H2B 109.8 n
C1 C2 H2B 109.8 n
H2A C2 H2B 108.3 n
C3 S1' C1' 91.4(11) n
C2' C1' S1' 104(2) n
C2' C1' H1'1 111.0 n
S1' C1' H1'1 111.0 n
C2' C1' H1'2 111.0 n
S1' C1' H1'2 111.0 n
H1'1 C1' H1'2 109.0 n
O1 C2' C1' 111.3(19) n
O1 C2' H2'1 109.4 n
C1' C2' H2'1 109.4 n
O1 C2' H2'2 109.4 n
C1' C2' H2'2 109.4 n
H2'1 C2' H2'2 108.0 n
C2' O1 C2 32.7(9) n
C2' O1 C3 116.3(7) n
C2 O1 C3 111.9(3) y
C5 O2 H2 109.5 n
O1 C3 C8 107.74(19) n
O1 C3 C4 110.42(19) n
C8 C3 C4 111.44(18) n
O1 C3 S1' 106.4(3) n
C8 C3 S1' 110.5(4) n
C4 C3 S1' 110.2(3) n
O1 C3 S1 105.66(16) n
C8 C3 S1 111.43(19) n
C4 C3 S1 109.98(18) n
S1' C3 S1 1.0(4) n
C3 C4 C5 113.73(18) n
C3 C4 H4A 108.8 n
C5 C4 H4A 108.8 n
C3 C4 H4B 108.8 n
C5 C4 H4B 108.8 n
H4A C4 H4B 107.7 n
O2 C5 C9 107.00(18) n
O2 C5 C6 109.25(19) n
C9 C5 C6 110.63(18) n
O2 C5 C4 109.06(18) n
C9 C5 C4 110.30(18) n
C6 C5 C4 110.52(19) n
C7 C6 C5 112.29(19) n
C7 C6 H6A 109.1 n
C5 C6 H6A 109.1 n
C7 C6 H6B 109.1 n
C5 C6 H6B 109.1 n
H6A C6 H6B 107.9 n
C6 C7 C8 110.4(2) n
C6 C7 H7A 109.6 n
C8 C7 H7A 109.6 n
C6 C7 H7B 109.6 n
C8 C7 H7B 109.6 n
H7A C7 H7B 108.1 n
C3 C8 C7 111.6(2) n
C3 C8 H8A 109.3 n
C7 C8 H8A 109.3 n
C3 C8 H8B 109.3 n
C7 C8 H8B 109.3 n
H8A C8 H8B 108.0 n
C10 C9 C14 117.6(2) n
C10 C9 C5 122.5(2) n
C14 C9 C5 119.8(2) n
C9 C10 C11 120.8(2) n
C9 C10 H10 119.6 n
C11 C10 H10 119.6 n
C12 C11 C10 121.0(3) n
C12 C11 H11 119.5 n
C10 C11 H11 119.5 n
C11 C12 C13 119.2(3) n
C11 C12 H12 120.4 n
C13 C12 H12 120.4 n
C12 C13 C14 120.3(3) n
C12 C13 H13 119.9 n
C14 C13 H13 119.9 n
C13 C14 C9 121.1(3) n
C13 C14 H14 119.4 n
C9 C14 H14 119.4 n
C1A S1A C3A 93.3(3) y
C2A C1A S1A 103.9(4) n
C2A C1A H1A1 111.0 n
S1A C1A H1A1 111.0 n
C2A C1A H1A2 111.0 n
S1A C1A H1A2 111.0 n
H1A1 C1A H1A2 109.0 n
O1A C2A C1A 107.9(5) n
O1A C2A H2A2 110.1 n
C1A C2A H2A2 110.1 n
O1A C2A H2A3 110.1 n
C1A C2A H2A3 110.1 n
H2A2 C2A H2A3 108.4 n
C3A S1A' C1A' 89.1(13) n
C2A' C1A' S1A' 106(2) n
C2A' C1A' H1A3 110.6 n
S1A' C1A' H1A3 110.6 n
C2A' C1A' H1A4 110.6 n
S1A' C1A' H1A4 110.6 n
H1A3 C1A' H1A4 108.7 n
C1A' C2A' O1A 112(2) n
C1A' C2A' H2A4 109.3 n
O1A C2A' H2A4 109.3 n
C1A' C2A' H2A5 109.3 n
O1A C2A' H2A5 109.3 n
H2A4 C2A' H2A5 107.9 n
C2A' O1A C2A 35.2(13) n
C2A' O1A C3A 117.6(8) n
C2A O1A C3A 112.2(3) y
C5A O2A H2A1 109.5 n
O1A C3A C8A 107.6(2) n
O1A C3A C4A 110.65(19) n
C8A C3A C4A 111.37(19) n
O1A C3A S1A' 106.3(5) n
C8A C3A S1A' 113.9(6) n
C4A C3A S1A' 106.9(6) n
O1A C3A S1A 105.61(15) n
C8A C3A S1A 111.05(18) n
C4A C3A S1A 110.33(17) n
S1A' C3A S1A 3.7(6) n
C3A C4A C5A 113.53(18) n
C3A C4A H4A1 108.9 n
C5A C4A H4A1 108.9 n
C3A C4A H4A2 108.9 n
C5A C4A H4A2 108.9 n
H4A1 C4A H4A2 107.7 n
O2A C5A C9A 107.69(19) n
O2A C5A C6A 108.80(19) n
C9A C5A C6A 110.18(18) n
O2A C5A C4A 108.82(17) n
C9A C5A C4A 110.37(18) n
C6A C5A C4A 110.90(19) n
C7A C6A C5A 112.30(19) n
C7A C6A H6A1 109.1 n
C5A C6A H6A1 109.1 n
C7A C6A H6A2 109.1 n
C5A C6A H6A2 109.1 n
H6A1 C6A H6A2 107.9 n
C8A C7A C6A 110.6(2) n
C8A C7A H7A1 109.5 n
C6A C7A H7A1 109.5 n
C8A C7A H7A2 109.5 n
C6A C7A H7A2 109.5 n
H7A1 C7A H7A2 108.1 n
C3A C8A C7A 111.6(2) n
C3A C8A H8A1 109.3 n
C7A C8A H8A1 109.3 n
C3A C8A H8A2 109.3 n
C7A C8A H8A2 109.3 n
H8A1 C8A H8A2 108.0 n
C10A C9A C14A 117.6(2) n
C10A C9A C5A 122.1(2) n
C14A C9A C5A 120.3(2) n
C9A C10A C11A 121.3(3) n
C9A C10A H10A 119.4 n
C11A C10A H10A 119.4 n
C12A C11A C10A 120.4(3) n
C12A C11A H11A 119.8 n
C10A C11A H11A 119.8 n
C11A C12A C13A 119.7(3) n
C11A C12A H12A 120.1 n
C13A C12A H12A 120.1 n
C12A C13A C14A 120.3(3) n
C12A C13A H13A 119.8 n
C14A C13A H13A 119.8 n
C9A C14A C13A 120.7(3) n
C9A C14A H14A 119.7 n
C13A C14A H14A 119.7 n

loop_
_geom_bond_atom_site_label_1
_geom_bond_atom_site_label_2
_geom_bond_site_symmetry_2
_geom_bond_distance
_geom_bond_publ_flag
S1 C1 . 1.757(15) y
S1 C3 . 1.854(3) y
C1 C2 . 1.506(16) n
C1 H1A . .9700 n
C1 H1B . .9700 n
C2 O1 . 1.383(5) y
C2 H2A . .9700 n
C2 H2B . .9700 n
S1' C3 . 1.841(8) n
S1' C1' . 1.87(4) n
C1' C2' . 1.47(4) n
C1' H1'1 . .9700 n
C1' H1'2 . .9700 n
C2' O1 . 1.377(12) n
C2' H2'1 . .9700 n
C2' H2'2 . .9700 n
O1 C3 . 1.426(3) y
O2 C5 . 1.435(3) y
O2 H2 . .8200 n
C3 C8 . 1.515(3) n
C3 C4 . 1.520(3) n
C4 C5 . 1.537(3) n
C4 H4A . .9700 n
C4 H4B . .9700 n
C5 C9 . 1.519(3) n
C5 C6 . 1.530(3) n
C6 C7 . 1.519(3) n
C6 H6A . .9700 n
C6 H6B . .9700 n
C7 C8 . 1.526(3) n
C7 H7A . .9700 n
C7 H7B . .9700 n
C8 H8A . .9700 n
C8 H8B . .9700 n
C9 C10 . 1.379(3) n
C9 C14 . 1.383(3) n
C10 C11 . 1.381(4) n
C10 H10 . .9300 n
C11 C12 . 1.356(4) n
C11 H11 . .9300 n
C12 C13 . 1.372(4) n
C12 H12 . .9300 n
C13 C14 . 1.379(3) n
C13 H13 . .9300 n
C14 H14 . .9300 n
S1A C1A . 1.741(10) y
S1A C3A . 1.852(3) y
C1A C2A . 1.525(11) n
C1A H1A1 . .9700 n
C1A H1A2 . .9700 n
C2A O1A . 1.397(4) y
C2A H2A2 . .9700 n
C2A H2A3 . .9700 n
S1A' C3A . 1.842(13) n
S1A' C1A' . 1.95(4) n
C1A' C2A' . 1.38(4) n
C1A' H1A3 . .9700 n
C1A' H1A4 . .9700 n
C2A' O1A . 1.389(15) n
C2A' H2A4 . .9700 n
C2A' H2A5 . .9700 n
O1A C3A . 1.423(3) y
O2A C5A . 1.428(3) y
O2A H2A1 . .8200 n
C3A C8A . 1.516(3) n
C3A C4A . 1.519(3) n
C4A C5A . 1.539(3) n
C4A H4A1 . .9700 n
C4A H4A2 . .9700 n
C5A C9A . 1.521(3) n
C5A C6A . 1.528(3) n
C6A C7A . 1.523(3) n
C6A H6A1 . .9700 n
C6A H6A2 . .9700 n
C7A C8A . 1.523(3) n
C7A H7A1 . .9700 n
C7A H7A2 . .9700 n
C8A H8A1 . .9700 n
C8A H8A2 . .9700 n
C9A C10A . 1.378(3) n
C9A C14A . 1.386(3) n
C10A C11A . 1.381(4) n
C10A H10A . .9300 n
C11A C12A . 1.360(4) n
C11A H11A . .9300 n
C12A C13A . 1.363(4) n
C12A H12A . .9300 n
C13A C14A . 1.389(3) n
C13A H13A . .9300 n
C14A H14A . .9300 n

loop_
_geom_hbond_atom_site_label_D
_geom_hbond_atom_site_label_H
_geom_hbond_atom_site_label_A
_geom_hbond_distance_DH
_geom_hbond_distance_HA
_geom_hbond_distance_DA
_geom_hbond_angle_DHA
O2 H2 O1 .82 2.12 2.834(2) 145
O2A H2A1 O1A .82 2.11 2.820(2) 145

loop_
_geom_torsion_atom_site_label_1
_geom_torsion_atom_site_label_2
_geom_torsion_atom_site_label_3
_geom_torsion_atom_site_label_4
_geom_torsion
_geom_torsion_publ_flag
C3 S1 C1 C2 25.1(9) n
S1 C1 C2 O1 -42.8(12) n
C3 S1' C1' C2' -23(3) n
S1' C1' C2' O1 35(3) n
C1' C2' O1 C2 57(3) n
C1' C2' O1 C3 -33(3) n
C1 C2 O1 C2' -62.0(15) n
C1 C2 O1 C3 43.0(10) n
C2' O1 C3 C8 -105.1(15) n
C2 O1 C3 C8 -140.6(5) n
C2' O1 C3 C4 133.0(14) n
C2 O1 C3 C4 97.5(5) n
C2' O1 C3 S1' 13.4(15) n
C2 O1 C3 S1' -22.2(6) n
C2' O1 C3 S1 14.1(15) n
C2 O1 C3 S1 -21.4(5) n
C1' S1' C3 O1 6.7(13) n
C1' S1' C3 C8 123.3(13) n
C1' S1' C3 C4 -113.1(13) n
C1' S1' C3 S1 -38(18) n
C1 S1 C3 O1 -4.0(6) n
C1 S1 C3 C8 112.7(6) n
C1 S1 C3 C4 -123.2(6) n
C1 S1 C3 S1' 132(19) n
O1 C3 C4 C5 67.8(2) n
C8 C3 C4 C5 -51.9(3) n
S1' C3 C4 C5 -174.9(3) n
S1 C3 C4 C5 -175.93(17) n
C3 C4 C5 O2 -69.5(2) n
C3 C4 C5 C9 173.32(18) n
C3 C4 C5 C6 50.7(3) n
O2 C5 C6 C7 66.8(3) n
C9 C5 C6 C7 -175.6(2) n
C4 C5 C6 C7 -53.2(3) n
C5 C6 C7 C8 57.0(3) n
O1 C3 C8 C7 -66.6(3) n
C4 C3 C8 C7 54.6(3) n
S1' C3 C8 C7 177.6(3) n
S1 C3 C8 C7 177.9(2) n
C6 C7 C8 C3 -57.3(3) n
O2 C5 C9 C10 4.5(3) n
C6 C5 C9 C10 -114.4(2) n
C4 C5 C9 C10 123.0(2) n
O2 C5 C9 C14 -176.5(2) n
C6 C5 C9 C14 64.6(3) n
C4 C5 C9 C14 -58.0(3) n
C14 C9 C10 C11 .6(4) n
C5 C9 C10 C11 179.6(2) n
C9 C10 C11 C12 .2(4) n
C10 C11 C12 C13 -.3(4) n
C11 C12 C13 C14 -.4(4) n
C12 C13 C14 C9 1.2(4) n
C10 C9 C14 C13 -1.2(4) n
C5 C9 C14 C13 179.7(2) n
C3A S1A C1A C2A 23.4(6) n
S1A C1A C2A O1A -41.4(8) n
C3A S1A' C1A' C2A' -17(3) n
S1A' C1A' C2A' O1A 30(4) n
C1A' C2A' O1A C2A 55(3) n
C1A' C2A' O1A C3A -34(4) n
C1A C2A O1A C2A' -63.6(14) n
C1A C2A O1A C3A 43.2(8) n
C2A' O1A C3A C8A -103.9(19) n
C2A O1A C3A C8A -142.4(4) n
C2A' O1A C3A C4A 134.2(19) n
C2A O1A C3A C4A 95.7(4) n
C2A' O1A C3A S1A' 19(2) n
C2A O1A C3A S1A' -20.0(9) n
C2A' O1A C3A S1A 14.8(19) n
C2A O1A C3A S1A -23.7(5) n
C1A' S1A' C3A O1A -.1(14) n
C1A' S1A' C3A C8A 118.2(13) n
C1A' S1A' C3A C4A -118.3(13) n
C1A' S1A' C3A S1A 80(8) n
C1A S1A C3A O1A -1.7(4) n
C1A S1A C3A C8A 114.7(4) n
C1A S1A C3A C4A -121.4(4) n
C1A S1A C3A S1A' -103(8) n
O1A C3A C4A C5A 67.5(2) n
C8A C3A C4A C5A -52.1(3) n
S1A' C3A C4A C5A -177.2(5) n
S1A C3A C4A C5A -175.95(16) n
C3A C4A C5A O2A -69.1(2) n
C3A C4A C5A C9A 172.94(18) n
C3A C4A C5A C6A 50.5(3) n
O2A C5A C6A C7A 67.2(3) n
C9A C5A C6A C7A -174.9(2) n
C4A C5A C6A C7A -52.4(3) n
C5A C6A C7A C8A 56.2(3) n
O1A C3A C8A C7A -66.3(3) n
C4A C3A C8A C7A 55.1(3) n
S1A' C3A C8A C7A 176.1(6) n
S1A C3A C8A C7A 178.54(19) n
C6A C7A C8A C3A -57.3(3) n
O2A C5A C9A C10A 6.1(3) n
C6A C5A C9A C10A -112.5(2) n
C4A C5A C9A C10A 124.7(2) n
O2A C5A C9A C14A -175.29(19) n
C6A C5A C9A C14A 66.2(3) n
C4A C5A C9A C14A -56.6(3) n
C14A C9A C10A C11A -.1(4) n
C5A C9A C10A C11A 178.5(2) n
C9A C10A C11A C12A .6(4) n
C10A C11A C12A C13A -.4(4) n
C11A C12A C13A C14A -.2(4) n
C10A C9A C14A C13A -.5(3) n
C5A C9A C14A C13A -179.2(2) n
C12A C13A C14A C9A .7(4) n
